data_7703838
loop_
_publ_author_name
'Azpeitia, S.'
'Mart\'inez-Mart\'inez, A J'
'Garralda, M. A.'
'Weller, A. S.'
'Huertos, M. A.'

_publ_section_title
;
 Si-C(sp<sup>3</sup>) bond activation through oxidative addition at a
 Rh(i) centre.
;
_journal_issue 17
_journal_name_full 'Dalton transactions (Cambridge, England : 2003)'
_journal_page_first 5416
_journal_page_last 5419
_journal_paper_doi 10.1039/d0dt00725k
_journal_volume 49
_journal_year 2020
_chemical_formula_moiety 'C24 H32 Rh S2 Si, C32 H12 B F24, C H2 Cl2'
_chemical_formula_sum 'C57 H46 B Cl2 F24 Rh S2 Si'
_chemical_formula_weight 1463.77
_space_group_crystal_system triclinic
_space_group_IT_number 2
_space_group_name_Hall '-P 1'
_space_group_name_H-M_alt 'P -1'
_atom_sites_solution_hydrogens geom
_atom_sites_solution_primary dual
_audit_creation_date 2019-12-04
_audit_creation_method
;
Olex2 1.2
(compiled 2018.05.29 svn.r3508 for OlexSys, GUI svn.r5506)
;
_audit_update_record
;
2019-12-04 deposited with the CCDC.	2020-03-23 downloaded from the CCDC.
;
_cell_angle_alpha 99.872(2)
_cell_angle_beta 101.171(2)
_cell_angle_gamma 97.292(2)
_cell_formula_units_Z 2
_cell_length_a 12.4418(3)
_cell_length_b 12.9564(3)
_cell_length_c 20.2172(6)
_cell_measurement_reflns_used 17089
_cell_measurement_temperature 150.00(16)
_cell_measurement_theta_max 76.1320
_cell_measurement_theta_min 3.7540
_cell_volume 3106.40(14)
_computing_cell_refinement 'CrysAlisPro 1.171.39.34b (Rigaku OD, 2017)'
_computing_data_collection 'CrysAlisPro 1.171.39.34b (Rigaku OD, 2017)'
_computing_data_reduction 'CrysAlisPro 1.171.39.34b (Rigaku OD, 2017)'
_computing_molecular_graphics 'Olex2 (Dolomanov et al., 2009)'
_computing_publication_material 'Olex2 (Dolomanov et al., 2009)'
_computing_structure_refinement 'ShelXL (Sheldrick, 2015)'
_computing_structure_solution 'ShelXT (Sheldrick, 2015)'
_diffrn_ambient_environment N~2~
_diffrn_ambient_temperature 150.00(16)
_diffrn_detector 'CCD plate'
_diffrn_detector_area_resol_mean 10.4102
_diffrn_detector_type Atlas
_diffrn_measured_fraction_theta_full 1.000
_diffrn_measured_fraction_theta_max 0.987
_diffrn_measurement_details
;
List of Runs (angles in degrees, time in seconds):

  # Type    Start    End  Width  t~exp~   \w     \q     \k     \f   Frames
#--------------------------------------------------------------------------
  1  \w   -111.00 -20.00   1.00    5.00    --  -42.66 -38.00 120.00   91
  2  \w    -21.00  14.00   1.00    5.00    --  -42.66  38.00 120.00   35
  3  \w   -113.00 -19.00   1.00    5.00    --  -42.66 -57.00-120.00   94
  4  \w    -67.00  27.00   1.00    5.00    --  -42.66  57.00  30.00   94
  5  \w     52.00  79.00   1.00    5.00    --   42.66 -99.00  30.00   27
  6  \w     75.00 123.00   1.00    5.00    --   42.66 178.00 -90.00   48
  7  \w     42.00 113.00   1.00   20.00    --  111.00-125.00   0.00   71
  8  \w    121.00 178.00   1.00   20.00    --  111.00  61.00  30.00   57
  9  \w    115.00 141.00   1.00   20.00    --  111.00  45.00 150.00   26
 10  \w     87.00 150.00   1.00   20.00    --  111.00  77.00 -90.00   63
 11  \w     60.00  91.00   1.00   20.00    --  111.00 -30.00 120.00   31
 12  \w     44.00  96.00   1.00   20.00    --  111.00-125.00-180.00   52
 13  \w     82.00 121.00   1.00   20.00    --  111.00-125.00  30.00   39
 14  \w     65.00  98.00   1.00   20.00    --  111.00 -45.00-180.00   33
 15  \w     75.00 112.00   1.00   20.00    --  111.00-125.00-150.00   37
 16  \w    111.00 138.00   1.00   20.00    --  111.00 -77.00-180.00   27
 17  \w     46.00 120.00   1.00   20.00    --  111.00-125.00 150.00   74
 18  \w     99.00 169.00   1.00   20.00    --  111.00 125.00 150.00   70
 19  \w     61.00 105.00   1.00   20.00    --  111.00 -95.00   0.00   44
 20  \w    127.00 178.00   1.00   20.00    --  111.00 125.00-180.00   51
 21  \w     79.00 105.00   1.00   20.00    --  111.00 -95.00-120.00   26
 22  \w     87.00 174.00   1.00   20.00    --  111.00  45.00 -30.00   87
 23  \w     78.00 121.00   1.00   20.00    --  111.00-125.00 -90.00   43
 24  \w     66.00  92.00   1.00   20.00    --  111.00  15.00 -60.00   26
 25  \w    128.00 176.00   1.00   20.00    --  111.00  15.00 -60.00   48
 26  \w     40.00  94.00   1.00   20.00    --  111.00 -45.00 120.00   54
 27  \w     75.00 100.00   1.00   20.00    --  111.00 -95.00-180.00   25
 28  \w     81.00 163.00   1.00   20.00    --  111.00  77.00-150.00   82
 29  \w     83.00 133.00   1.00   20.00    --  111.00  61.00   0.00   50
 30  \w     59.00  90.00   1.00   20.00    --  111.00 -30.00  30.00   31
 31  \w     51.00  87.00   1.00   20.00    --  111.00 -45.00   0.00   36
 32  \w     30.00  56.00   1.00   20.00    --  111.00 -95.00   0.00   26
 33  \w     53.00  78.00   1.00   20.00    --  111.00 -77.00-180.00   25
 34  \w     94.00 177.00   1.00   20.00    --  111.00 125.00-150.00   83
 35  \w      2.00  32.00   1.00    5.00    --   38.00  90.00  58.65   30
 36  \w      7.00  33.00   1.00    5.00    --   42.00  88.00 -24.47   26
 37  \w      8.00  33.00   1.00    5.00    --   42.00  86.00-132.37   25
 38  \w   -113.00 -21.00   1.00    5.00    --  -42.66 -38.00 -30.00   92
 39  \w    -42.00 -16.00   1.00    5.00    --  -42.66 -57.00  30.00   26
 40  \w    -73.00 -60.00   1.00    5.00    --  -42.66  77.00 -90.00   13
;
_diffrn_measurement_device 'four-circle diffractometer'
_diffrn_measurement_device_type 'SuperNova, Dual, Cu at home/near, Atlas'
_diffrn_measurement_method '\w scans'
_diffrn_orient_matrix_type 'CrysAlisPro convention (1999,Acta A55,543-557)'
_diffrn_orient_matrix_UB_11 0.0469697000
_diffrn_orient_matrix_UB_12 0.0551836000
_diffrn_orient_matrix_UB_13 0.0758180000
_diffrn_orient_matrix_UB_21 0.0241018000
_diffrn_orient_matrix_UB_22 -0.1069671000
_diffrn_orient_matrix_UB_23 0.0177296000
_diffrn_orient_matrix_UB_31 0.1165857000
_diffrn_orient_matrix_UB_32 0.0221412000
_diffrn_orient_matrix_UB_33 -0.0150147000
_diffrn_radiation_monochromator mirror
_diffrn_radiation_probe x-ray
_diffrn_radiation_type CuK\a
_diffrn_radiation_wavelength 1.54184
_diffrn_reflns_av_R_equivalents 0.0418
_diffrn_reflns_av_unetI/netI 0.0396
_diffrn_reflns_Laue_measured_fraction_full 1.000
_diffrn_reflns_Laue_measured_fraction_max 0.987
_diffrn_reflns_limit_h_max 15
_diffrn_reflns_limit_h_min -11
_diffrn_reflns_limit_k_max 15
_diffrn_reflns_limit_k_min -16
_diffrn_reflns_limit_l_max 25
_diffrn_reflns_limit_l_min -25
_diffrn_reflns_number 37489
_diffrn_reflns_point_group_measured_fraction_full 1.000
_diffrn_reflns_point_group_measured_fraction_max 0.987
_diffrn_reflns_theta_full 67.684
_diffrn_reflns_theta_max 76.274
_diffrn_reflns_theta_min 3.511
_diffrn_source 'micro-focus sealed X-ray tube'
_diffrn_source_type 'SuperNova (Cu) X-ray Source'
_exptl_absorpt_coefficient_mu 4.818
_exptl_absorpt_correction_T_max 1.00000
_exptl_absorpt_correction_T_min 0.57210
_exptl_absorpt_correction_type multi-scan
_exptl_absorpt_process_details
;
CrysAlisPro 1.171.39.34b (Rigaku Oxford Diffraction, 2017)
Empirical absorption correction using spherical harmonics,
 implemented in SCALE3 ABSPACK scaling algorithm.
;
_exptl_crystal_colour 'light yellow'
_exptl_crystal_colour_modifier light
_exptl_crystal_colour_primary yellow
_exptl_crystal_density_diffrn 1.565
_exptl_crystal_description plate
_exptl_crystal_F_000 1468
_exptl_crystal_size_max 0.14
_exptl_crystal_size_mid 0.12
_exptl_crystal_size_min 0.08
_refine_diff_density_max 1.051
_refine_diff_density_min -0.615
_refine_diff_density_rms 0.074
_refine_ls_extinction_method none
_refine_ls_goodness_of_fit_ref 1.020
_refine_ls_hydrogen_treatment constr
_refine_ls_matrix_type full
_refine_ls_number_parameters 1066
_refine_ls_number_reflns 12840
_refine_ls_number_restraints 1258
_refine_ls_restrained_S_all 1.147
_refine_ls_R_factor_all 0.0532
_refine_ls_R_factor_gt 0.0464
_refine_ls_shift/su_max 0.001
_refine_ls_shift/su_mean 0.000
_refine_ls_structure_factor_coef Fsqd
_refine_ls_weighting_details 'w=1/[\s^2^(Fo^2^)+(0.0681P)^2^+2.9596P] where P=(Fo^2^+2Fc^2^)/3'
_refine_ls_weighting_scheme calc
_refine_ls_wR_factor_gt 0.1202
_refine_ls_wR_factor_ref 0.1265
_reflns_Friedel_coverage 0.000
_reflns_number_gt 11306
_reflns_number_total 12840
_reflns_threshold_expression 'I > 2\s(I)'
_cod_data_source_file d0dt00725k2.cif
_cod_data_source_block 164amm18
_cod_depositor_comments 'Adding full bibliography for 7703836--7703839.cif.'
_cod_original_cell_volume 3106.41(15)
_cod_database_code 7703838
_shelx_shelxl_version_number 2018/3
_chemical_oxdiff_formula 'C54 H66 Rh1 B1 F24 Si S2'
_shelx_space_group_comment
;
The symmetry employed for this shelxl refinement is uniquely defined
by the following loop, which should always be used as a source of
symmetry information in preference to the above space-group names.
They are only intended as comments.
;
_shelx_estimated_absorpt_t_max 0.699
_shelx_estimated_absorpt_t_min 0.552
_reflns_odcompleteness_completeness 99.78
_reflns_odcompleteness_iscentric 1
_reflns_odcompleteness_theta 74.33
_olex2_refinement_description
;
1. Fixed Uiso
 At 1.2 times of:
  All C(H) groups, All C(H,H) groups
 At 1.5 times of:
  All C(H,H,H) groups
2. Restrained distances
 F11-F10 \\sim F11-F12 \\sim F10-F12 \\sim F10A-F11A \\sim F10A-F12A \\sim
F11A-F12A
 with sigma of 0.04
 C40-F11 \\sim C40-F10 \\sim C40-F12 \\sim C40-F10A \\sim C40-F11A \\sim
C40-F12A
 with sigma of 0.02
 F16-F18 \\sim F16-F17 \\sim F18-F17 \\sim F18A-F17A \\sim F18A-F16A \\sim
F17A-F16A
 with sigma of 0.04
 C48-F16 \\sim C48-F18 \\sim C48-F17 \\sim C48-F18A \\sim C48-F17A \\sim
C48-F16A
 with sigma of 0.02
 F23-F24 \\sim F23-F22 \\sim F24-F22 \\sim F24A-F23A \\sim F24A-F22A \\sim
F23A-F22A
 with sigma of 0.04
 C56-F23 \\sim C56-F24 \\sim C56-F22 \\sim C56-F24A \\sim C56-F23A \\sim
C56-F22A
 with sigma of 0.02
 F15-F14 \\sim F15-F13 \\sim F14-F13 \\sim F14A-F13A \\sim F14A-F15A \\sim
F13A-F15A
 with sigma of 0.04
 C47-F15 \\sim C47-F14 \\sim C47-F13 \\sim C47-F14A \\sim C47-F13A \\sim
C47-F15A
 with sigma of 0.02
 F6-F5 \\sim F6-F4 \\sim F5-F4 \\sim F4A-F5A \\sim F4A-F6A \\sim F5A-F6A
 with sigma of 0.04
 C32-F6 \\sim C32-F5 \\sim C32-F4 \\sim C32-F4A \\sim C32-F5A \\sim C32-F6A
 with sigma of 0.02
 Si1-C9A \\sim Si1-C9
 with sigma of 0.02
 S2A-C8A \\sim S2-C8
 with sigma of 0.02
 S2A-C14A \\sim S2-C14
 with sigma of 0.02
 F19-F20 \\sim F19-F21 \\sim F20-F21 \\sim F21A-F20A \\sim F21A-F19A \\sim
F20A-F19A
 with sigma of 0.04
 C55-F19 \\sim C55-F20 \\sim C55-F21 \\sim C55-F21A \\sim C55-F20A \\sim
C55-F19A
 with sigma of 0.02
 Cl1-C57 \\sim Cl2A-C57A \\sim Cl1A-C57A \\sim Cl2-C57
 with sigma of 0.02
 Cl1-Cl2 \\sim Cl1A-Cl2A
 with sigma of 0.04
3. Rigid bond restraints
 Cl1A, Cl2A, C57A, H57A, H57B, Cl1, Cl2, C57, H57C, H57D
 with sigma for 1-2 distances of 0.01 and sigma for 1-3 distances of 0.01
4. Uiso/Uaniso restraints and constraints
S2 \\sim C8 \\sim C9 \\sim C10 \\sim C11 \\sim C12 \\sim C13 \\sim C14 \\sim
S2A \\sim C8A \\sim C9A \\sim C10A \\sim C11A \\sim C12A \\sim C13A \\sim C14A:
within 2A with sigma of 0.01 and sigma for terminal atoms of 0.01
H44 \\sim C48 \\sim F16 \\sim F17 \\sim F18 \\sim F16A \\sim F17A \\sim F18A:
within 2A with sigma of 0.01 and sigma for terminal atoms of 0.01
C32 \\sim F4 \\sim F5 \\sim F6 \\sim F4A \\sim F5A \\sim F6A: within 2A with
sigma of 0.01 and sigma for terminal atoms of 0.01
C56 \\sim F22 \\sim F23 \\sim F24 \\sim F22A \\sim F23A \\sim F24A: within 2A
with sigma of 0.01 and sigma for terminal atoms of 0.01
C55 \\sim F19 \\sim F20 \\sim F21 \\sim F19A \\sim F20A \\sim F21A: within 2A
with sigma of 0.01 and sigma for terminal atoms of 0.01
C40 \\sim F10 \\sim F11 \\sim F12 \\sim F10A \\sim F11A \\sim F12A: within 2A
with sigma of 0.01 and sigma for terminal atoms of 0.01
C48 \\sim F16 \\sim F17 \\sim F18 \\sim F16A \\sim F17A \\sim F18A: within 2A
with sigma of 0.01 and sigma for terminal atoms of 0.01
C47 \\sim F13 \\sim F14 \\sim F15 \\sim F13A \\sim F14A \\sim F15A: within 2A
with sigma of 0.01 and sigma for terminal atoms of 0.01
Cl1 \\sim Cl2 \\sim C57: within 2A with sigma of 0.01 and sigma for terminal
atoms of 0.01
Cl1A \\sim Cl2A \\sim C57A: within 2A with sigma of 0.01 and sigma for terminal
atoms of 0.01
Uanis(Cl2) \\sim Ueq, Uanis(C57) \\sim Ueq, Uanis(Cl1) \\sim Ueq: with sigma of
0.01 and sigma for terminal atoms of 0.02
Uanis(Cl1) \\sim Ueq, Uanis(Cl2) \\sim Ueq, Uanis(C57) \\sim Ueq, Uanis(Cl1A)
\\sim Ueq, Uanis(Cl2A) \\sim Ueq, Uanis(C57A) \\sim Ueq: with sigma of 0.01 and
sigma for terminal atoms of 0.02
5. Rigid body (RIGU) restrains
 C40, F10, F11, F12, F10A, F11A, F12A
 with sigma for 1-2 distances of 0.004 and sigma for 1-3 distances of 0.004
 C48, F16, F17, F18, F16A, F17A, F18A
 with sigma for 1-2 distances of 0.004 and sigma for 1-3 distances of 0.004
 C56, F22, F23, F24, F22A, F23A, F24A
 with sigma for 1-2 distances of 0.004 and sigma for 1-3 distances of 0.004
 C47, F13, F14, F15, F13A, F14A, F15A
 with sigma for 1-2 distances of 0.004 and sigma for 1-3 distances of 0.004
 C32, F4, F5, F6, F4A, F5A, F6A
 with sigma for 1-2 distances of 0.004 and sigma for 1-3 distances of 0.004
 S2, C8, C9, C10, C11, C12, C13, C14, S2A, C8A, C9A, C10A, C11A, C12A, C13A,
 C14A
 with sigma for 1-2 distances of 0.004 and sigma for 1-3 distances of 0.004
 C55, F19, F20, F21, F19A, F20A, F21A
 with sigma for 1-2 distances of 0.004 and sigma for 1-3 distances of 0.004
 Cl1, Cl2, C57
 with sigma for 1-2 distances of 0.004 and sigma for 1-3 distances of 0.004
 Cl1A, Cl2A, C57A
 with sigma for 1-2 distances of 0.004 and sigma for 1-3 distances of 0.004
6. Others
 Sof(F10A)=Sof(F11A)=Sof(F12A)=1-FVAR(1)
 Sof(F10)=Sof(F11)=Sof(F12)=FVAR(1)
 Sof(F16A)=Sof(F17A)=Sof(F18A)=1-FVAR(2)
 Sof(F16)=Sof(F17)=Sof(F18)=FVAR(2)
 Sof(F22A)=Sof(F23A)=Sof(F24A)=1-FVAR(3)
 Sof(F22)=Sof(F23)=Sof(F24)=FVAR(3)
 Sof(F13A)=Sof(F14A)=Sof(F15A)=1-FVAR(4)
 Sof(F13)=Sof(F14)=Sof(F15)=FVAR(4)
 Sof(F4A)=Sof(F5A)=Sof(F6A)=1-FVAR(5)
 Sof(F4)=Sof(F5)=Sof(F6)=FVAR(5)
 Sof(S2A)=Sof(C8A)=Sof(C9A)=Sof(C10A)=Sof(H10A)=Sof(C11A)=Sof(H11A)=Sof(C12A)=
 Sof(H12A)=Sof(C13A)=Sof(H13A)=Sof(C14A)=Sof(H14D)=Sof(H14E)=Sof(H14F)=1-FVAR(6)
 Sof(S2)=Sof(C8)=Sof(C9)=Sof(C10)=Sof(H10)=Sof(C11)=Sof(H11)=Sof(C12)=Sof(H12)=
 Sof(C13)=Sof(H13)=Sof(C14)=Sof(H14A)=Sof(H14B)=Sof(H14C)=FVAR(6)
 Sof(F19A)=Sof(F20A)=Sof(F21A)=1-FVAR(7)
 Sof(F19)=Sof(F20)=Sof(F21)=FVAR(7)
 Fixed Sof: Cl1A(0.25) Cl2A(0.25) C57A(0.25) H57A(0.25) H57B(0.25) Cl1(0.75)
 Cl2(0.75) C57(0.75) H57C(0.75) H57D(0.75)
7.a Ternary CH refined with riding coordinates:
 C17(H17), C18(H18), C21(H21), C22(H22)
7.b Secondary CH2 refined with riding coordinates:
 C19(H19A,H19B), C20(H20A,H20B), C23(H23A,H23B), C24(H24A,H24B), C57A(H57A,
 H57B), C57(H57C,H57D)
7.c Aromatic/amide H refined with riding coordinates:
 C3(H3), C4(H4), C5(H5), C6(H6), C10(H10), C11(H11), C12(H12), C13(H13),
 C10A(H10A), C11A(H11A), C12A(H12A), C13A(H13A), C26(H26), C28(H28), C30(H30),
 C34(H34), C36(H36), C38(H38), C42(H42), C44(H44), C46(H46), C50(H50), C52(H52),
  C54(H54)
7.d Idealised Me refined as rotating group:
 C7(H7A,H7B,H7C), C15(H15A,H15B,H15C), C16(H16A,H16B,H16C), C14(H14A,H14B,
 H14C), C14A(H14D,H14E,H14F)
;
_olex2_submission_special_instructions 'No special instructions were received'
_oxdiff_exptl_absorpt_empirical_details
;
Empirical correction (ABSPACK) includes:
- Absorption correction using spherical harmonics
- Frame scaling
;
_oxdiff_exptl_absorpt_empirical_full_max 1.726
_oxdiff_exptl_absorpt_empirical_full_min 0.731

loop_
_space_group_symop_operation_xyz
'x, y, z'
'-x, -y, -z'

loop_
_atom_site_label
_atom_site_type_symbol
_atom_site_fract_x
_atom_site_fract_y
_atom_site_fract_z
_atom_site_U_iso_or_equiv
_atom_site_adp_type
_atom_site_occupancy
_atom_site_site_symmetry_order
_atom_site_calc_flag
_atom_site_refinement_flags_posn
_atom_site_refinement_flags_adp
_atom_site_refinement_flags_occupancy
_atom_site_disorder_assembly
_atom_site_disorder_group
Rh1 Rh -0.12984(2) -0.43606(2) 0.72853(2) 0.03274(8) Uani 1 1 d . . . . .
S1 S -0.10300(5) -0.24695(5) 0.76576(4) 0.03125(14) Uani 1 1 d . . . . .
Si1 Si -0.23572(8) -0.19773(7) 0.90356(5) 0.04295(19) Uani 1 1 d D . . . .
C1 C -0.2365(2) -0.2043(2) 0.75437(16) 0.0339(6) Uani 1 1 d . . . . .
C2 C -0.2856(2) -0.1853(2) 0.81114(17) 0.0374(6) Uani 1 1 d . . . . .
C3 C -0.3879(3) -0.1474(3) 0.7988(2) 0.0487(8) Uani 1 1 d . . . . .
H3 H -0.424594 -0.133444 0.835646 0.058 Uiso 1 1 calc R . . . .
C4 C -0.4364(3) -0.1300(3) 0.7352(2) 0.0540(9) Uani 1 1 d . . . . .
H4 H -0.504500 -0.103205 0.729172 0.065 Uiso 1 1 calc R . . . .
C5 C -0.3865(3) -0.1512(3) 0.6804(2) 0.0529(9) Uani 1 1 d . . . . .
H5 H -0.420107 -0.139449 0.636591 0.063 Uiso 1 1 calc R . . . .
C6 C -0.2862(3) -0.1901(3) 0.68958(18) 0.0432(7) Uani 1 1 d . . . . .
H6 H -0.252204 -0.206688 0.651764 0.052 Uiso 1 1 calc R . . . .
C7 C -0.0347(3) -0.1724(2) 0.71288(18) 0.0394(6) Uani 1 1 d . . . . .
H7A H 0.044369 -0.177990 0.721751 0.059 Uiso 1 1 calc GR . . . .
H7B H -0.043079 -0.097626 0.724167 0.059 Uiso 1 1 calc GR . . . .
H7C H -0.068668 -0.201352 0.664183 0.059 Uiso 1 1 calc GR . . . .
C15 C -0.1910(5) -0.0599(4) 0.9562(2) 0.0728(13) Uani 1 1 d . . . . .
H15A H -0.123310 -0.026939 0.944877 0.109 Uiso 1 1 calc GR . . . .
H15B H -0.176239 -0.062691 1.005166 0.109 Uiso 1 1 calc GR . . . .
H15C H -0.250058 -0.017849 0.945977 0.109 Uiso 1 1 calc GR . . . .
C16 C -0.3555(4) -0.2651(4) 0.9323(3) 0.0714(13) Uani 1 1 d . . . . .
H16A H -0.412544 -0.219432 0.933063 0.107 Uiso 1 1 calc GR . . . .
H16B H -0.329834 -0.278281 0.978611 0.107 Uiso 1 1 calc GR . . . .
H16C H -0.386979 -0.332741 0.900345 0.107 Uiso 1 1 calc GR . . . .
C17 C 0.0162(3) -0.4259(2) 0.68715(18) 0.0404(7) Uani 1 1 d . . . . .
H17 H 0.063063 -0.353807 0.700725 0.048 Uiso 1 1 calc R . . . .
C18 C -0.0732(3) -0.4343(3) 0.63353(16) 0.0440(7) Uani 1 1 d . . . . .
H18 H -0.079237 -0.367312 0.615807 0.053 Uiso 1 1 calc R . . . .
C19 C -0.1190(4) -0.5350(3) 0.57934(19) 0.0616(11) Uani 1 1 d . . . . .
H19A H -0.147482 -0.515673 0.534676 0.074 Uiso 1 1 calc R . . . .
H19B H -0.058137 -0.575897 0.573825 0.074 Uiso 1 1 calc R . . . .
C20 C -0.2104(4) -0.6034(4) 0.5978(3) 0.0747(14) Uani 1 1 d . . . . .
H20A H -0.212122 -0.678277 0.575978 0.090 Uiso 1 1 calc R . . . .
H20B H -0.282166 -0.583019 0.578551 0.090 Uiso 1 1 calc R . . . .
C21 C -0.1991(3) -0.5959(3) 0.6753(2) 0.0591(10) Uani 1 1 d . . . . .
H21 H -0.268538 -0.625489 0.688216 0.071 Uiso 1 1 calc R . . . .
C22 C -0.1028(4) -0.5986(2) 0.7216(2) 0.0527(9) Uani 1 1 d . . . . .
H22 H -0.115214 -0.629669 0.762105 0.063 Uiso 1 1 calc R . . . .
C23 C 0.0045(4) -0.6167(3) 0.7004(2) 0.0571(9) Uani 1 1 d . . . . .
H23A H 0.044095 -0.658402 0.730973 0.069 Uiso 1 1 calc R . . . .
H23B H -0.012841 -0.658834 0.652800 0.069 Uiso 1 1 calc R . . . .
C24 C 0.0793(3) -0.5140(3) 0.7038(2) 0.0551(9) Uani 1 1 d . . . . .
H24A H 0.128219 -0.526535 0.671052 0.066 Uiso 1 1 calc R . . . .
H24B H 0.127194 -0.490810 0.750647 0.066 Uiso 1 1 calc R . . . .
S2 S -0.2432(12) -0.4404(11) 0.8084(7) 0.0454(17) Uani 0.406(14) 1 d D U P A 1
C8 C -0.1332(14) -0.3922(14) 0.8826(9) 0.042(2) Uani 0.406(14) 1 d D U P A 1
C9 C -0.123(2) -0.283(2) 0.9161(18) 0.045(2) Uani 0.406(14) 1 d D U P A 1
C10 C -0.0248(18) -0.2475(13) 0.9698(11) 0.051(2) Uani 0.406(14) 1 d . U P A 1
H10 H -0.013074 -0.176657 0.995129 0.062 Uiso 0.406(14) 1 calc R . P A 1
C11 C 0.0543(13) -0.3115(14) 0.9868(8) 0.056(2) Uani 0.406(14) 1 d . U P A 1
H11 H 0.118679 -0.283590 1.022294 0.067 Uiso 0.406(14) 1 calc R . P A 1
C12 C 0.0390(13) -0.4129(13) 0.9528(7) 0.055(2) Uani 0.406(14) 1 d . U P A 1
H12 H 0.092484 -0.456437 0.965026 0.065 Uiso 0.406(14) 1 calc R . P A 1
C13 C -0.0555(13) -0.4556(13) 0.8991(8) 0.050(2) Uani 0.406(14) 1 d . U P A 1
H13 H -0.065154 -0.526927 0.874886 0.061 Uiso 0.406(14) 1 calc R . P A 1
C14 C -0.3029(13) -0.5706(10) 0.8195(8) 0.052(2) Uani 0.406(14) 1 d D U P A 1
H14A H -0.364005 -0.603077 0.780057 0.079 Uiso 0.406(14) 1 calc GR . P A 1
H14B H -0.331150 -0.562700 0.861828 0.079 Uiso 0.406(14) 1 calc GR . P A 1
H14C H -0.245657 -0.616105 0.822703 0.079 Uiso 0.406(14) 1 calc GR . P A 1
S2A S -0.2269(8) -0.4353(7) 0.8207(5) 0.0423(10) Uani 0.594(14) 1 d D U P A 2
C8A C -0.1143(10) -0.3723(10) 0.8923(6) 0.0431(17) Uani 0.594(14) 1 d D U P A 2
C9A C -0.1151(14) -0.2702(14) 0.9226(11) 0.043(2) Uani 0.594(14) 1 d D U P A 2
C10A C -0.0220(11) -0.2155(9) 0.9714(7) 0.0482(18) Uani 0.594(14) 1 d . U P A 2
H10A H -0.019660 -0.143305 0.991759 0.058 Uiso 0.594(14) 1 calc R . P A 2
C11A C 0.0679(8) -0.2659(9) 0.9908(4) 0.0526(17) Uani 0.594(14) 1 d . U P A 2
H11A H 0.130924 -0.227977 1.024635 0.063 Uiso 0.594(14) 1 calc R . P A 2
C12A C 0.0664(8) -0.3687(10) 0.9618(5) 0.0551(18) Uani 0.594(14) 1 d . U P A 2
H12A H 0.127683 -0.402654 0.976183 0.066 Uiso 0.594(14) 1 calc R . P A 2
C13A C -0.0231(9) -0.4243(8) 0.9117(5) 0.0494(17) Uani 0.594(14) 1 d . U P A 2
H13A H -0.023682 -0.495879 0.890651 0.059 Uiso 0.594(14) 1 calc R . P A 2
C14A C -0.2665(9) -0.5616(7) 0.8442(6) 0.0561(19) Uani 0.594(14) 1 d D U P A 2
H14D H -0.319627 -0.608859 0.805316 0.084 Uiso 0.594(14) 1 calc GR . P A 2
H14E H -0.301004 -0.549805 0.883940 0.084 Uiso 0.594(14) 1 calc GR . P A 2
H14F H -0.200409 -0.594266 0.856060 0.084 Uiso 0.594(14) 1 calc GR . P A 2
F1 F 0.3217(3) -0.2521(3) 0.56922(17) 0.1039(13) Uani 1 1 d . . . . .
F2 F 0.1482(3) -0.2667(3) 0.55389(16) 0.1037(13) Uani 1 1 d . . . . .
F3 F 0.2310(3) -0.37175(18) 0.60418(14) 0.0873(10) Uani 1 1 d . . . . .
F7 F 0.5771(2) 0.1637(3) 0.53332(17) 0.0808(9) Uani 1 1 d . . . . .
F8 F 0.63045(19) 0.1823(3) 0.64228(18) 0.0851(9) Uani 1 1 d . . . . .
F9 F 0.5490(2) 0.0327(2) 0.58210(17) 0.0744(8) Uani 1 1 d . . . . .
C25 C 0.2561(2) -0.0150(2) 0.72522(14) 0.0284(5) Uani 1 1 d . . . . .
C26 C 0.2481(2) -0.0896(2) 0.66499(14) 0.0298(5) Uani 1 1 d . . . . .
H26 H 0.240113 -0.066729 0.622353 0.036 Uiso 1 1 calc R . . . .
C27 C 0.2514(2) -0.1963(2) 0.66555(15) 0.0325(5) Uani 1 1 d . . . . .
C28 C 0.2641(2) -0.2331(2) 0.72647(16) 0.0346(6) Uani 1 1 d . . . . .
H28 H 0.268450 -0.305637 0.726922 0.041 Uiso 1 1 calc R . . . .
C29 C 0.2702(2) -0.1610(2) 0.78684(15) 0.0339(6) Uani 1 1 d . . . . .
C30 C 0.2652(2) -0.0547(2) 0.78586(15) 0.0323(5) Uani 1 1 d . . . . .
H30 H 0.268046 -0.007370 0.827845 0.039 Uiso 1 1 calc R . . . .
C31 C 0.2387(3) -0.2715(3) 0.59845(18) 0.0457(7) Uani 1 1 d . . . . .
C32 C 0.2810(3) -0.1991(3) 0.85339(19) 0.0555(8) Uani 1 1 d D U . . .
C33 C 0.2916(2) 0.1513(2) 0.66233(14) 0.0299(5) Uani 1 1 d . . . . .
C34 C 0.2417(2) 0.2184(2) 0.62320(15) 0.0342(6) Uani 1 1 d . . . . .
H34 H 0.174109 0.239184 0.631389 0.041 Uiso 1 1 calc R . . . .
C35 C 0.2876(3) 0.2557(2) 0.57279(16) 0.0390(6) Uani 1 1 d . . . . .
C36 C 0.3866(3) 0.2297(2) 0.55970(17) 0.0404(6) Uani 1 1 d . . . . .
H36 H 0.417749 0.255253 0.525090 0.048 Uiso 1 1 calc R . . . .
C37 C 0.4389(2) 0.1649(2) 0.59875(17) 0.0377(6) Uani 1 1 d . . . . .
C38 C 0.3922(2) 0.1264(2) 0.64880(15) 0.0336(6) Uani 1 1 d . . . . .
H38 H 0.429937 0.081877 0.674567 0.040 Uiso 1 1 calc R . . . .
C39 C 0.5474(3) 0.1361(3) 0.5883(2) 0.0522(9) Uani 1 1 d . . . . .
C40 C 0.2275(4) 0.3234(3) 0.53057(19) 0.0614(9) Uani 1 1 d D U . . .
C41 C 0.1075(2) 0.1064(2) 0.71237(14) 0.0297(5) Uani 1 1 d . . . . .
C42 C 0.0393(2) 0.0698(2) 0.64616(14) 0.0317(5) Uani 1 1 d . . . . .
H42 H 0.072848 0.051000 0.608375 0.038 Uiso 1 1 calc R . . . .
C43 C -0.0756(2) 0.0604(2) 0.63430(15) 0.0358(6) Uani 1 1 d . . . . .
C44 C -0.1285(2) 0.0859(2) 0.68745(17) 0.0384(6) Uani 1 1 d . . . . .
H44 H -0.206973 0.080923 0.679116 0.046 Uiso 1 1 calc R U . . .
C45 C -0.0634(3) 0.1190(2) 0.75303(16) 0.0393(6) Uani 1 1 d . . . . .
C46 C 0.0517(3) 0.1284(2) 0.76535(14) 0.0346(6) Uani 1 1 d . . . . .
H46 H 0.093610 0.150539 0.811359 0.041 Uiso 1 1 calc R . . . .
C47 C -0.1443(3) 0.0216(3) 0.56255(18) 0.0567(9) Uani 1 1 d D U . . .
C48 C -0.1174(3) 0.1450(3) 0.8123(2) 0.0596(9) Uani 1 1 d D U . . .
C49 C 0.3139(2) 0.1889(2) 0.79526(14) 0.0314(5) Uani 1 1 d . . . . .
C50 C 0.2843(3) 0.2860(2) 0.82147(16) 0.0389(6) Uani 1 1 d . . . . .
H50 H 0.217673 0.305002 0.798664 0.047 Uiso 1 1 calc R . . . .
C51 C 0.3490(3) 0.3552(2) 0.87969(17) 0.0429(7) Uani 1 1 d . . . . .
C52 C 0.4477(3) 0.3319(2) 0.91406(15) 0.0385(6) Uani 1 1 d . . . . .
H52 H 0.491796 0.379156 0.954045 0.046 Uiso 1 1 calc R . . . .
C53 C 0.4799(2) 0.2378(2) 0.88836(14) 0.0329(5) Uani 1 1 d . . . . .
C54 C 0.4149(2) 0.1686(2) 0.83014(14) 0.0320(5) Uani 1 1 d . . . . .
H54 H 0.440136 0.104985 0.813423 0.038 Uiso 1 1 calc R . . . .
C55 C 0.3128(4) 0.4565(3) 0.9077(2) 0.0688(11) Uani 1 1 d D U . . .
C56 C 0.5852(3) 0.2086(3) 0.92439(16) 0.0447(7) Uani 1 1 d D U . . .
B1 B 0.2420(2) 0.1090(2) 0.72397(15) 0.0284(6) Uani 1 1 d . . . . .
F4 F 0.3717(4) -0.2370(6) 0.8703(3) 0.0928(15) Uani 0.670(5) 1 d D U P B 1
F5 F 0.2015(5) -0.2832(4) 0.8483(2) 0.0920(15) Uani 0.670(5) 1 d D U P B 1
F6 F 0.2645(6) -0.1318(3) 0.90553(19) 0.0788(13) Uani 0.670(5) 1 d D U P B 1
F10 F 0.2704(7) 0.4280(4) 0.5574(3) 0.0994(19) Uani 0.569(6) 1 d D U P C 1
F11 F 0.2335(7) 0.3055(6) 0.4674(2) 0.0744(16) Uani 0.569(6) 1 d D U P C 1
F12 F 0.1226(5) 0.3183(7) 0.5320(4) 0.0890(16) Uani 0.569(6) 1 d D U P C 1
F13 F -0.1243(7) 0.0862(7) 0.5202(3) 0.093(2) Uani 0.495(9) 1 d D U P D 1
F14 F -0.1062(7) -0.0677(7) 0.5311(4) 0.076(2) Uani 0.495(9) 1 d D U P D 1
F15 F -0.2477(5) -0.0072(9) 0.5550(5) 0.081(2) Uani 0.495(9) 1 d D U P D 1
F16 F -0.1075(8) 0.2432(6) 0.8405(6) 0.0656(18) Uani 0.480(9) 1 d D U P E 1
F17 F -0.2212(5) 0.0937(8) 0.8014(4) 0.087(2) Uani 0.480(9) 1 d D U P E 1
F18 F -0.0643(7) 0.1015(7) 0.8675(4) 0.0667(16) Uani 0.480(9) 1 d D U P E 1
F19 F 0.2290(3) 0.4809(3) 0.86772(18) 0.0828(12) Uani 0.849(5) 1 d D U P F 1
F20 F 0.3973(4) 0.5419(2) 0.9173(2) 0.0895(12) Uani 0.849(5) 1 d D U P F 1
F21 F 0.2972(5) 0.4626(4) 0.9700(2) 0.0890(13) Uani 0.849(5) 1 d D U P F 1
F22 F 0.6619(4) 0.2153(6) 0.8877(3) 0.0846(14) Uani 0.663(7) 1 d D U P G 1
F23 F 0.6305(4) 0.2681(4) 0.9854(2) 0.0738(14) Uani 0.663(7) 1 d D U P G 1
F24 F 0.5729(4) 0.1120(3) 0.9353(4) 0.0868(17) Uani 0.663(7) 1 d D U P G 1
F4A F 0.3007(12) -0.2928(6) 0.8499(5) 0.087(2) Uani 0.330(5) 1 d D U P B 2
F5A F 0.2062(9) -0.1767(10) 0.8842(6) 0.087(2) Uani 0.330(5) 1 d D U P B 2
F6A F 0.3779(8) -0.1424(8) 0.8973(4) 0.083(2) Uani 0.330(5) 1 d D U P B 2
F10A F 0.1873(9) 0.3960(7) 0.5615(3) 0.0805(19) Uani 0.431(6) 1 d D U P C 2
F11A F 0.2760(8) 0.3537(8) 0.4833(5) 0.0816(19) Uani 0.431(6) 1 d D U P C 2
F12A F 0.1286(7) 0.2622(7) 0.4876(5) 0.101(2) Uani 0.431(6) 1 d D U P C 2
F13A F -0.1948(7) 0.1005(6) 0.5411(4) 0.094(2) Uani 0.505(9) 1 d D U P D 2
F14A F -0.0961(6) -0.0190(8) 0.5183(3) 0.0743(19) Uani 0.505(9) 1 d D U P D 2
F15A F -0.2349(6) -0.0497(6) 0.5635(4) 0.0646(17) Uani 0.505(9) 1 d D U P D 2
F16A F -0.0653(7) 0.2441(6) 0.8501(5) 0.0630(17) Uani 0.520(9) 1 d D U P E 2
F17A F -0.2223(5) 0.1663(7) 0.7908(3) 0.0817(18) Uani 0.520(9) 1 d D U P E 2
F18A F -0.1165(8) 0.0804(6) 0.8520(4) 0.0781(17) Uani 0.520(9) 1 d D U P E 2
F19A F 0.3322(19) 0.5334(12) 0.8773(10) 0.088(3) Uani 0.151(5) 1 d D U P F 2
F20A F 0.349(2) 0.4917(18) 0.9735(7) 0.083(3) Uani 0.151(5) 1 d D U P F 2
F21A F 0.2004(11) 0.4340(14) 0.9022(11) 0.087(3) Uani 0.151(5) 1 d D U P F 2
F22A F 0.6297(7) 0.1413(9) 0.8869(4) 0.072(2) Uani 0.337(7) 1 d D U P G 2
F23A F 0.6578(8) 0.2903(8) 0.9553(7) 0.088(3) Uani 0.337(7) 1 d D U P G 2
F24A F 0.5654(8) 0.1515(10) 0.9699(5) 0.0752(19) Uani 0.337(7) 1 d D U P G 2
Cl1A Cl -0.5050(14) -0.5400(14) 0.6990(10) 0.215(5) Uani 0.25 1 d D U P H -2
Cl2A Cl -0.4846(14) -0.4516(14) 0.5738(10) 0.214(5) Uani 0.25 1 d D U P H -2
C57A C -0.522(6) -0.442(3) 0.6527(19) 0.211(6) Uani 0.25 1 d D U P H -2
H57A H -0.479716 -0.374986 0.682535 0.253 Uiso 0.25 1 calc R U P H -2
H57B H -0.601367 -0.435090 0.644906 0.253 Uiso 0.25 1 calc R U P H -2
Cl1 Cl -0.4416(2) -0.4769(3) 0.6378(2) 0.1507(13) Uani 0.75 1 d D U P I -1
Cl2 Cl -0.5741(3) -0.5049(4) 0.7382(2) 0.1590(13) Uani 0.75 1 d D U P I -1
C57 C -0.5140(9) -0.4235(8) 0.6932(6) 0.114(2) Uani 0.75 1 d D U P I -1
H57C H -0.573314 -0.392658 0.667021 0.137 Uiso 0.75 1 calc R U P I -1
H57D H -0.463518 -0.364075 0.726729 0.137 Uiso 0.75 1 calc R U P I -1

loop_
_atom_site_aniso_label
_atom_site_aniso_U_11
_atom_site_aniso_U_22
_atom_site_aniso_U_33
_atom_site_aniso_U_23
_atom_site_aniso_U_13
_atom_site_aniso_U_12
Rh1 0.03649(12) 0.02564(11) 0.03682(12) 0.00721(8) 0.00899(8) 0.00518(8)
S1 0.0326(3) 0.0276(3) 0.0349(3) 0.0073(2) 0.0088(3) 0.0066(2)
Si1 0.0514(5) 0.0447(5) 0.0405(4) 0.0130(4) 0.0194(4) 0.0166(4)
C1 0.0300(12) 0.0309(13) 0.0405(15) 0.0087(11) 0.0064(11) 0.0037(10)
C2 0.0353(14) 0.0353(14) 0.0445(16) 0.0114(12) 0.0111(12) 0.0091(11)
C3 0.0379(16) 0.0517(19) 0.065(2) 0.0185(17) 0.0196(15) 0.0150(14)
C4 0.0345(15) 0.055(2) 0.077(3) 0.0234(19) 0.0086(16) 0.0146(14)
C5 0.0432(17) 0.055(2) 0.058(2) 0.0217(17) -0.0036(15) 0.0091(15)
C6 0.0417(16) 0.0440(17) 0.0443(17) 0.0133(13) 0.0062(13) 0.0077(13)
C7 0.0409(15) 0.0300(14) 0.0518(18) 0.0123(12) 0.0175(13) 0.0062(11)
C15 0.113(4) 0.055(2) 0.047(2) 0.0015(18) 0.010(2) 0.023(2)
C16 0.070(3) 0.090(3) 0.084(3) 0.048(3) 0.047(2) 0.035(2)
C17 0.0401(15) 0.0343(14) 0.0529(18) 0.0117(13) 0.0203(14) 0.0096(12)
C18 0.072(2) 0.0348(15) 0.0316(14) 0.0125(12) 0.0178(14) 0.0153(14)
C19 0.100(3) 0.0449(19) 0.0350(17) 0.0021(14) 0.0025(19) 0.021(2)
C20 0.065(3) 0.066(3) 0.070(3) -0.025(2) 0.000(2) -0.001(2)
C21 0.060(2) 0.0276(15) 0.083(3) -0.0082(16) 0.024(2) -0.0073(14)
C22 0.078(2) 0.0229(14) 0.071(2) 0.0192(14) 0.034(2) 0.0158(14)
C23 0.071(2) 0.0430(18) 0.072(2) 0.0246(17) 0.024(2) 0.0315(17)
C24 0.0459(18) 0.053(2) 0.073(3) 0.0166(18) 0.0154(17) 0.0229(16)
S2 0.050(3) 0.039(2) 0.054(4) 0.016(2) 0.025(3) 0.0045(18)
C8 0.051(4) 0.049(4) 0.037(4) 0.016(3) 0.020(3) 0.017(3)
C9 0.049(4) 0.058(5) 0.033(4) 0.016(4) 0.014(3) 0.017(4)
C10 0.059(4) 0.061(5) 0.037(3) 0.012(5) 0.012(3) 0.020(4)
C11 0.062(4) 0.066(5) 0.039(3) 0.008(4) 0.006(3) 0.026(4)
C12 0.063(4) 0.065(5) 0.038(4) 0.010(4) 0.007(3) 0.027(4)
C13 0.058(4) 0.061(5) 0.037(4) 0.013(4) 0.011(3) 0.024(4)
C14 0.060(5) 0.039(4) 0.062(6) 0.018(4) 0.019(4) 0.000(4)
S2A 0.052(2) 0.0315(12) 0.048(2) 0.0109(13) 0.0210(16) 0.0077(13)
C8A 0.051(4) 0.051(4) 0.035(3) 0.018(3) 0.015(3) 0.016(3)
C9A 0.047(3) 0.055(4) 0.033(4) 0.014(3) 0.015(3) 0.016(3)
C10A 0.055(3) 0.058(4) 0.035(3) 0.009(4) 0.011(2) 0.022(4)
C11A 0.059(3) 0.067(4) 0.034(3) 0.008(3) 0.009(2) 0.026(4)
C12A 0.060(4) 0.065(5) 0.041(3) 0.007(4) 0.005(3) 0.029(3)
C13A 0.059(4) 0.056(4) 0.038(3) 0.011(3) 0.011(3) 0.027(3)
C14A 0.066(5) 0.045(3) 0.062(5) 0.017(3) 0.025(4) 0.000(3)
F1 0.128(3) 0.089(2) 0.088(2) -0.0286(17) 0.076(2) -0.0228(19)
F2 0.124(3) 0.090(2) 0.0640(17) -0.0377(15) -0.0320(17) 0.0471(19)
F3 0.170(3) 0.0296(11) 0.0643(15) -0.0016(10) 0.0407(18) 0.0168(14)
F7 0.0662(15) 0.104(2) 0.105(2) 0.0593(18) 0.0502(15) 0.0323(14)
F8 0.0358(11) 0.103(2) 0.108(2) 0.0203(18) -0.0003(13) 0.0049(12)
F9 0.0620(14) 0.0580(14) 0.128(2) 0.0376(15) 0.0507(15) 0.0291(11)
C25 0.0271(11) 0.0260(12) 0.0298(13) 0.0045(10) 0.0010(10) 0.0050(9)
C26 0.0312(12) 0.0264(12) 0.0301(13) 0.0047(10) 0.0035(10) 0.0046(10)
C27 0.0321(13) 0.0270(13) 0.0369(14) 0.0019(11) 0.0079(11) 0.0051(10)
C28 0.0324(13) 0.0253(12) 0.0466(16) 0.0101(11) 0.0064(12) 0.0066(10)
C29 0.0356(13) 0.0318(13) 0.0340(14) 0.0104(11) 0.0033(11) 0.0059(11)
C30 0.0352(13) 0.0297(13) 0.0299(13) 0.0056(10) 0.0021(11) 0.0063(10)
C31 0.0596(19) 0.0302(14) 0.0459(18) 0.0011(13) 0.0141(15) 0.0073(13)
C32 0.079(2) 0.0520(18) 0.0456(17) 0.0257(14) 0.0161(16) 0.0225(16)
C33 0.0333(13) 0.0243(12) 0.0272(12) 0.0023(10) -0.0017(10) 0.0039(10)
C34 0.0421(14) 0.0300(13) 0.0307(13) 0.0053(11) 0.0047(11) 0.0130(11)
C35 0.0523(17) 0.0323(14) 0.0322(14) 0.0091(11) 0.0022(13) 0.0138(12)
C36 0.0492(17) 0.0351(15) 0.0378(15) 0.0121(12) 0.0081(13) 0.0064(13)
C37 0.0359(14) 0.0326(14) 0.0429(16) 0.0095(12) 0.0044(12) 0.0039(11)
C38 0.0321(13) 0.0289(13) 0.0367(14) 0.0092(11) -0.0012(11) 0.0037(10)
C39 0.0392(16) 0.053(2) 0.072(2) 0.0281(18) 0.0163(16) 0.0081(14)
C40 0.088(2) 0.070(2) 0.0462(17) 0.0312(16) 0.0223(16) 0.0461(19)
C41 0.0363(13) 0.0242(12) 0.0266(12) 0.0037(9) 0.0012(10) 0.0085(10)
C42 0.0329(13) 0.0348(13) 0.0256(12) 0.0015(10) 0.0040(10) 0.0095(11)
C43 0.0332(13) 0.0406(15) 0.0315(14) 0.0040(11) 0.0026(11) 0.0098(11)
C44 0.0347(14) 0.0399(15) 0.0427(16) 0.0075(12) 0.0110(12) 0.0110(12)
C45 0.0505(17) 0.0343(14) 0.0373(15) 0.0061(12) 0.0174(13) 0.0125(12)
C46 0.0482(16) 0.0271(13) 0.0261(13) 0.0029(10) 0.0042(11) 0.0073(11)
C47 0.0377(15) 0.089(2) 0.0366(16) 0.0061(16) -0.0014(13) 0.0100(15)
C48 0.074(2) 0.063(2) 0.0501(18) 0.0069(15) 0.0331(17) 0.0174(17)
C49 0.0380(14) 0.0256(12) 0.0263(12) 0.0035(10) -0.0018(10) 0.0050(10)
C50 0.0441(15) 0.0287(13) 0.0366(15) 0.0036(11) -0.0082(12) 0.0091(12)
C51 0.0525(17) 0.0287(14) 0.0386(16) -0.0014(12) -0.0071(13) 0.0108(13)
C52 0.0432(15) 0.0331(14) 0.0306(14) 0.0002(11) -0.0041(12) 0.0022(12)
C53 0.0328(13) 0.0356(14) 0.0275(13) 0.0061(11) 0.0012(10) 0.0049(11)
C54 0.0351(13) 0.0286(13) 0.0292(13) 0.0033(10) 0.0022(11) 0.0053(10)
C55 0.091(2) 0.0416(17) 0.0555(19) -0.0112(15) -0.0209(18) 0.0283(17)
C56 0.0379(14) 0.0566(17) 0.0358(14) 0.0045(13) -0.0006(12) 0.0141(13)
B1 0.0331(14) 0.0231(13) 0.0251(13) 0.0025(10) -0.0020(11) 0.0062(11)
F4 0.086(3) 0.136(4) 0.082(3) 0.070(3) 0.015(2) 0.054(3)
F5 0.124(3) 0.087(3) 0.061(2) 0.039(2) 0.020(2) -0.028(3)
F6 0.150(4) 0.055(2) 0.0356(18) 0.0163(15) 0.020(2) 0.025(2)
F10 0.143(4) 0.051(2) 0.095(3) 0.024(2) -0.023(3) 0.041(3)
F11 0.118(4) 0.087(4) 0.034(2) 0.024(2) 0.014(2) 0.061(3)
F12 0.080(3) 0.129(4) 0.089(4) 0.068(3) 0.024(3) 0.062(3)
F13 0.098(4) 0.125(4) 0.042(3) 0.028(3) -0.020(3) 0.004(4)
F14 0.062(3) 0.100(4) 0.044(3) -0.022(3) -0.006(2) 0.007(3)
F15 0.033(2) 0.138(5) 0.056(3) -0.007(4) -0.004(2) 0.015(3)
F16 0.096(5) 0.057(3) 0.065(4) 0.016(2) 0.049(4) 0.040(3)
F17 0.074(3) 0.108(4) 0.076(3) -0.010(3) 0.050(3) -0.007(3)
F18 0.092(4) 0.072(4) 0.053(3) 0.026(3) 0.038(3) 0.020(3)
F19 0.105(2) 0.0531(17) 0.0705(19) -0.0135(14) -0.0288(18) 0.0482(17)
F20 0.112(3) 0.0325(13) 0.102(3) -0.0101(14) -0.005(2) 0.0054(14)
F21 0.143(4) 0.069(3) 0.0661(18) 0.0041(16) 0.030(2) 0.057(2)
F22 0.049(2) 0.148(4) 0.075(2) 0.043(3) 0.0248(18) 0.040(2)
F23 0.074(3) 0.094(3) 0.0374(19) -0.0148(19) -0.0228(18) 0.043(2)
F24 0.074(2) 0.053(2) 0.111(4) 0.022(2) -0.039(3) 0.0123(19)
F4A 0.136(5) 0.059(3) 0.070(4) 0.040(3) 0.000(4) 0.026(4)
F5A 0.108(5) 0.109(5) 0.065(4) 0.042(4) 0.041(4) 0.023(4)
F6A 0.106(4) 0.092(4) 0.043(3) 0.041(3) -0.010(3) -0.005(4)
F10A 0.130(5) 0.077(4) 0.054(3) 0.025(3) 0.020(3) 0.076(3)
F11A 0.113(5) 0.091(5) 0.067(4) 0.054(3) 0.030(3) 0.046(3)
F12A 0.109(4) 0.103(4) 0.085(4) 0.039(3) -0.025(4) 0.040(3)
F13A 0.099(4) 0.108(4) 0.062(3) 0.026(3) -0.031(3) 0.032(3)
F14A 0.043(2) 0.136(5) 0.030(2) -0.010(3) 0.0077(18) 0.002(3)
F15A 0.044(3) 0.085(4) 0.050(3) 0.000(3) -0.001(2) -0.008(3)
F16A 0.085(4) 0.063(3) 0.051(3) 0.001(2) 0.034(3) 0.032(3)
F17A 0.071(3) 0.108(4) 0.073(3) 0.000(3) 0.042(2) 0.029(3)
F18A 0.109(4) 0.068(3) 0.074(4) 0.025(3) 0.056(3) 0.005(3)
F19A 0.117(6) 0.044(5) 0.085(5) -0.003(4) -0.020(5) 0.025(5)
F20A 0.109(6) 0.049(5) 0.068(4) -0.025(4) -0.010(5) 0.030(5)
F21A 0.104(5) 0.058(5) 0.084(6) -0.022(5) -0.005(5) 0.047(5)
F22A 0.058(3) 0.099(4) 0.055(3) -0.004(3) -0.002(3) 0.049(3)
F23A 0.054(4) 0.085(4) 0.095(5) 0.005(4) -0.037(4) 0.004(3)
F24A 0.070(3) 0.104(4) 0.056(4) 0.034(3) -0.004(3) 0.033(3)
Cl1A 0.170(8) 0.210(9) 0.233(10) 0.029(8) 0.007(8) -0.004(8)
Cl2A 0.175(8) 0.224(10) 0.244(9) 0.043(8) 0.044(8) 0.045(8)
C57A 0.181(8) 0.215(9) 0.230(9) 0.039(7) 0.036(7) 0.029(7)
Cl1 0.1000(17) 0.151(3) 0.185(3) -0.018(2) 0.039(2) 0.0196(17)
Cl2 0.123(2) 0.187(3) 0.159(3) 0.044(3) 0.021(2) -0.004(2)
C57 0.096(4) 0.107(5) 0.141(5) 0.015(4) 0.027(4) 0.027(4)

loop_
_atom_type_symbol
_atom_type_description
_atom_type_scat_dispersion_real
_atom_type_scat_dispersion_imag
_atom_type_scat_source
C C 0.0181 0.0091 'International Tables Vol C Tables 4.2.6.8 and 6.1.1.4'
H H 0.0000 0.0000 'International Tables Vol C Tables 4.2.6.8 and 6.1.1.4'
B B 0.0090 0.0039 'International Tables Vol C Tables 4.2.6.8 and 6.1.1.4'
Cl Cl 0.3639 0.7018 'International Tables Vol C Tables 4.2.6.8 and 6.1.1.4'
F F 0.0727 0.0534 'International Tables Vol C Tables 4.2.6.8 and 6.1.1.4'
Rh Rh 0.0927 3.6045 'International Tables Vol C Tables 4.2.6.8 and 6.1.1.4'
S S 0.3331 0.5567 'International Tables Vol C Tables 4.2.6.8 and 6.1.1.4'
Si Si 0.2541 0.3302 'International Tables Vol C Tables 4.2.6.8 and 6.1.1.4'

loop_
_geom_angle_atom_site_label_1
_geom_angle_atom_site_label_2
_geom_angle_atom_site_label_3
_geom_angle
_geom_angle_site_symmetry_1
_geom_angle_site_symmetry_3
_geom_angle_publ_flag
S1 Rh1 S2A 83.3(2) . . ?
C17 Rh1 S1 91.65(9) . . ?
C17 Rh1 C18 37.12(14) . . ?
C17 Rh1 C21 95.98(14) . . ?
C17 Rh1 C22 80.87(13) . . ?
C17 Rh1 S2 160.3(3) . . ?
C17 Rh1 S2A 153.8(2) . . ?
C18 Rh1 S1 96.05(9) . . ?
C18 Rh1 S2 162.5(3) . . ?
C18 Rh1 S2A 168.9(2) . . ?
C21 Rh1 S1 162.20(13) . . ?
C21 Rh1 C18 80.74(15) . . ?
C21 Rh1 C22 37.35(17) . . ?
C21 Rh1 S2 92.8(3) . . ?
C21 Rh1 S2A 96.4(2) . . ?
C22 Rh1 S1 160.45(12) . . ?
C22 Rh1 C18 88.85(13) . . ?
C22 Rh1 S2 95.8(4) . . ?
C22 Rh1 S2A 95.4(2) . . ?
S2 Rh1 S1 85.1(3) . . ?
C1 S1 Rh1 108.93(10) . . ?
C1 S1 C7 101.53(14) . . ?
C7 S1 Rh1 114.59(10) . . ?
C2 Si1 C9 114.0(11) . . ?
C15 Si1 C2 107.14(18) . . ?
C15 Si1 C16 109.1(3) . . ?
C15 Si1 C9 112.5(9) . . ?
C15 Si1 C9A 106.6(6) . . ?
C16 Si1 C2 108.17(19) . . ?
C16 Si1 C9 105.8(13) . . ?
C16 Si1 C9A 108.4(9) . . ?
C9A Si1 C2 117.2(8) . . ?
C2 C1 S1 119.0(2) . . ?
C6 C1 S1 118.6(2) . . ?
C6 C1 C2 122.4(3) . . ?
C1 C2 Si1 130.7(2) . . ?
C1 C2 C3 115.6(3) . . ?
C3 C2 Si1 113.7(2) . . ?
C2 C3 H3 118.8 . . ?
C4 C3 C2 122.4(3) . . ?
C4 C3 H3 118.8 . . ?
C3 C4 H4 119.9 . . ?
C5 C4 C3 120.3(3) . . ?
C5 C4 H4 119.9 . . ?
C4 C5 H5 120.2 . . ?
C4 C5 C6 119.7(3) . . ?
C6 C5 H5 120.2 . . ?
C1 C6 C5 119.6(3) . . ?
C1 C6 H6 120.2 . . ?
C5 C6 H6 120.2 . . ?
S1 C7 H7A 109.5 . . ?
S1 C7 H7B 109.5 . . ?
S1 C7 H7C 109.5 . . ?
H7A C7 H7B 109.5 . . ?
H7A C7 H7C 109.5 . . ?
H7B C7 H7C 109.5 . . ?
Si1 C15 H15A 109.5 . . ?
Si1 C15 H15B 109.5 . . ?
Si1 C15 H15C 109.5 . . ?
H15A C15 H15B 109.5 . . ?
H15A C15 H15C 109.5 . . ?
H15B C15 H15C 109.5 . . ?
Si1 C16 H16A 109.5 . . ?
Si1 C16 H16B 109.5 . . ?
Si1 C16 H16C 109.5 . . ?
H16A C16 H16B 109.5 . . ?
H16A C16 H16C 109.5 . . ?
H16B C16 H16C 109.5 . . ?
Rh1 C17 H17 113.5 . . ?
C18 C17 Rh1 72.70(19) . . ?
C18 C17 H17 113.5 . . ?
C18 C17 C24 126.4(3) . . ?
C24 C17 Rh1 109.5(2) . . ?
C24 C17 H17 113.5 . . ?
Rh1 C18 H18 114.1 . . ?
C17 C18 Rh1 70.18(18) . . ?
C17 C18 H18 114.1 . . ?
C17 C18 C19 123.5(3) . . ?
C19 C18 Rh1 113.3(3) . . ?
C19 C18 H18 114.1 . . ?
C18 C19 H19A 109.2 . . ?
C18 C19 H19B 109.2 . . ?
H19A C19 H19B 107.9 . . ?
C20 C19 C18 112.2(3) . . ?
C20 C19 H19A 109.2 . . ?
C20 C19 H19B 109.2 . . ?
C19 C20 H20A 108.7 . . ?
C19 C20 H20B 108.7 . . ?
C19 C20 C21 114.1(3) . . ?
H20A C20 H20B 107.6 . . ?
C21 C20 H20A 108.7 . . ?
C21 C20 H20B 108.7 . . ?
Rh1 C21 H21 114.0 . . ?
C20 C21 Rh1 109.5(3) . . ?
C20 C21 H21 114.0 . . ?
C22 C21 Rh1 71.8(2) . . ?
C22 C21 C20 125.4(4) . . ?
C22 C21 H21 114.0 . . ?
Rh1 C22 H22 114.2 . . ?
C21 C22 Rh1 70.82(19) . . ?
C21 C22 H22 114.2 . . ?
C21 C22 C23 123.1(4) . . ?
C23 C22 Rh1 112.9(2) . . ?
C23 C22 H22 114.2 . . ?
C22 C23 H23A 109.2 . . ?
C22 C23 H23B 109.2 . . ?
H23A C23 H23B 107.9 . . ?
C24 C23 C22 112.2(3) . . ?
C24 C23 H23A 109.2 . . ?
C24 C23 H23B 109.2 . . ?
C17 C24 H24A 108.9 . . ?
C17 C24 H24B 108.9 . . ?
C23 C24 C17 113.2(3) . . ?
C23 C24 H24A 108.9 . . ?
C23 C24 H24B 108.9 . . ?
H24A C24 H24B 107.8 . . ?
C8 S2 Rh1 95.5(8) . . ?
C8 S2 C14 104.5(9) . . ?
C14 S2 Rh1 117.3(8) . . ?
C9 C8 S2 117.1(14) . . ?
C13 C8 S2 118.8(12) . . ?
C13 C8 C9 123.5(12) . . ?
C8 C9 Si1 125.1(16) . . ?
C10 C9 Si1 120.7(16) . . ?
C10 C9 C8 113.5(12) . . ?
C9 C10 H10 118.3 . . ?
C11 C10 C9 123.3(13) . . ?
C11 C10 H10 118.3 . . ?
C10 C11 H11 120.1 . . ?
C12 C11 C10 119.8(13) . . ?
C12 C11 H11 120.1 . . ?
C11 C12 H12 119.5 . . ?
C11 C12 C13 121.0(12) . . ?
C13 C12 H12 119.5 . . ?
C8 C13 C12 118.9(12) . . ?
C8 C13 H13 120.5 . . ?
C12 C13 H13 120.6 . . ?
S2 C14 H14A 109.5 . . ?
S2 C14 H14B 109.5 . . ?
S2 C14 H14C 109.5 . . ?
H14A C14 H14B 109.5 . . ?
H14A C14 H14C 109.5 . . ?
H14B C14 H14C 109.5 . . ?
C8A S2A Rh1 99.4(6) . . ?
C8A S2A C14A 101.4(6) . . ?
C14A S2A Rh1 117.6(5) . . ?
C9A C8A S2A 117.7(9) . . ?
C9A C8A C13A 121.4(8) . . ?
C13A C8A S2A 120.6(8) . . ?
C8A C9A Si1 124.2(11) . . ?
C8A C9A C10A 118.5(8) . . ?
C10A C9A Si1 117.2(9) . . ?
C9A C10A H10A 119.8 . . ?
C9A C10A C11A 120.4(8) . . ?
C11A C10A H10A 119.8 . . ?
C10A C11A H11A 119.7 . . ?
C12A C11A C10A 120.5(8) . . ?
C12A C11A H11A 119.7 . . ?
C11A C12A H12A 119.7 . . ?
C11A C12A C13A 120.6(8) . . ?
C13A C12A H12A 119.7 . . ?
C8A C13A H13A 120.8 . . ?
C12A C13A C8A 118.4(7) . . ?
C12A C13A H13A 120.8 . . ?
S2A C14A H14D 109.5 . . ?
S2A C14A H14E 109.5 . . ?
S2A C14A H14F 109.5 . . ?
H14D C14A H14E 109.5 . . ?
H14D C14A H14F 109.5 . . ?
H14E C14A H14F 109.5 . . ?
C26 C25 C30 115.9(2) . . ?
C26 C25 B1 122.0(2) . . ?
C30 C25 B1 121.8(2) . . ?
C25 C26 H26 119.0 . . ?
C27 C26 C25 122.0(3) . . ?
C27 C26 H26 119.0 . . ?
C26 C27 C31 118.6(3) . . ?
C28 C27 C26 121.1(3) . . ?
C28 C27 C31 120.4(3) . . ?
C27 C28 H28 121.0 . . ?
C27 C28 C29 118.1(3) . . ?
C29 C28 H28 121.0 . . ?
C28 C29 C30 120.6(3) . . ?
C28 C29 C32 119.3(3) . . ?
C30 C29 C32 120.1(3) . . ?
C25 C30 H30 118.8 . . ?
C29 C30 C25 122.3(3) . . ?
C29 C30 H30 118.8 . . ?
F1 C31 F2 106.6(4) . . ?
F1 C31 F3 106.6(3) . . ?
F1 C31 C27 112.2(3) . . ?
F2 C31 F3 105.3(3) . . ?
F2 C31 C27 112.1(3) . . ?
F3 C31 C27 113.4(3) . . ?
F4 C32 C29 113.4(4) . . ?
F4 C32 F5 102.5(5) . . ?
F4 C32 F6 111.2(5) . . ?
F5 C32 C29 111.0(3) . . ?
F6 C32 C29 115.4(3) . . ?
F6 C32 F5 101.8(4) . . ?
F4A C32 C29 114.5(5) . . ?
F4A C32 F6A 100.9(7) . . ?
F5A C32 C29 112.4(5) . . ?
F5A C32 F4A 115.7(8) . . ?
F5A C32 F6A 104.0(8) . . ?
F6A C32 C29 107.5(4) . . ?
C34 C33 B1 123.4(2) . . ?
C38 C33 C34 115.8(3) . . ?
C38 C33 B1 120.7(2) . . ?
C33 C34 H34 119.0 . . ?
C35 C34 C33 122.1(3) . . ?
C35 C34 H34 119.0 . . ?
C34 C35 C40 119.5(3) . . ?
C36 C35 C34 121.3(3) . . ?
C36 C35 C40 119.2(3) . . ?
C35 C36 H36 121.1 . . ?
C35 C36 C37 117.7(3) . . ?
C37 C36 H36 121.1 . . ?
C36 C37 C38 121.0(3) . . ?
C36 C37 C39 120.3(3) . . ?
C38 C37 C39 118.8(3) . . ?
C33 C38 H38 119.0 . . ?
C37 C38 C33 122.1(3) . . ?
C37 C38 H38 119.0 . . ?
F7 C39 F8 106.4(3) . . ?
F7 C39 F9 106.7(4) . . ?
F7 C39 C37 114.0(3) . . ?
F8 C39 C37 111.6(3) . . ?
F9 C39 F8 104.9(3) . . ?
F9 C39 C37 112.6(3) . . ?
F10 C40 C35 109.5(4) . . ?
F11 C40 C35 114.4(4) . . ?
F11 C40 F10 107.3(5) . . ?
F11 C40 F12 107.2(5) . . ?
F12 C40 C35 114.5(4) . . ?
F12 C40 F10 103.2(5) . . ?
F10A C40 C35 117.5(4) . . ?
F10A C40 F11A 112.6(6) . . ?
F10A C40 F12A 99.3(7) . . ?
F11A C40 C35 115.4(5) . . ?
F11A C40 F12A 99.3(6) . . ?
F12A C40 C35 109.8(4) . . ?
C42 C41 B1 119.8(2) . . ?
C46 C41 C42 115.4(3) . . ?
C46 C41 B1 124.4(2) . . ?
C41 C42 H42 119.0 . . ?
C43 C42 C41 122.0(3) . . ?
C43 C42 H42 119.0 . . ?
C42 C43 C47 119.8(3) . . ?
C44 C43 C42 121.3(3) . . ?
C44 C43 C47 119.0(3) . . ?
C43 C44 H44 121.2 . . ?
C45 C44 C43 117.7(3) . . ?
C45 C44 H44 121.2 . . ?
C44 C45 C46 121.4(3) . . ?
C44 C45 C48 119.4(3) . . ?
C46 C45 C48 119.2(3) . . ?
C41 C46 H46 118.9 . . ?
C45 C46 C41 122.2(3) . . ?
C45 C46 H46 118.9 . . ?
F13 C47 C43 113.0(4) . . ?
F13 C47 F14 98.9(5) . . ?
F14 C47 C43 109.1(4) . . ?
F15 C47 C43 118.0(5) . . ?
F15 C47 F13 110.6(6) . . ?
F15 C47 F14 105.2(6) . . ?
F13A C47 C43 109.9(4) . . ?
F13A C47 F15A 100.4(5) . . ?
F14A C47 C43 116.7(4) . . ?
F14A C47 F13A 110.3(6) . . ?
F14A C47 F15A 108.8(6) . . ?
F15A C47 C43 109.5(4) . . ?
F16 C48 C45 117.5(6) . . ?
F16 C48 F17 112.3(6) . . ?
F16 C48 F18 102.2(6) . . ?
F17 C48 C45 113.6(4) . . ?
F17 C48 F18 100.6(5) . . ?
F18 C48 C45 108.4(4) . . ?
F16A C48 C45 108.0(5) . . ?
F17A C48 C45 111.3(4) . . ?
F17A C48 F16A 99.9(5) . . ?
F18A C48 C45 116.2(5) . . ?
F18A C48 F16A 108.6(6) . . ?
F18A C48 F17A 111.4(5) . . ?
C50 C49 B1 122.8(2) . . ?
C54 C49 C50 115.5(2) . . ?
C54 C49 B1 121.5(2) . . ?
C49 C50 H50 118.9 . . ?
C51 C50 C49 122.1(3) . . ?
C51 C50 H50 118.9 . . ?
C50 C51 C55 120.7(3) . . ?
C52 C51 C50 121.1(3) . . ?
C52 C51 C55 118.2(3) . . ?
C51 C52 H52 121.1 . . ?
C53 C52 C51 117.9(3) . . ?
C53 C52 H52 121.1 . . ?
C52 C53 C54 121.0(3) . . ?
C52 C53 C56 119.7(3) . . ?
C54 C53 C56 119.3(3) . . ?
C49 C54 H54 118.8 . . ?
C53 C54 C49 122.5(3) . . ?
C53 C54 H54 118.8 . . ?
F19 C55 C51 114.8(3) . . ?
F19 C55 F20 104.6(4) . . ?
F19 C55 F21 111.0(5) . . ?
F20 C55 C51 110.5(4) . . ?
F21 C55 C51 113.6(4) . . ?
F21 C55 F20 101.0(4) . . ?
F19A C55 C51 115.7(10) . . ?
F19A C55 F20A 107.9(13) . . ?
F19A C55 F21A 108.2(12) . . ?
F20A C55 C51 114.9(11) . . ?
F20A C55 F21A 101.9(13) . . ?
F21A C55 C51 107.0(7) . . ?
F22 C56 C53 110.9(3) . . ?
F23 C56 C53 115.1(3) . . ?
F23 C56 F22 105.9(4) . . ?
F24 C56 C53 113.3(3) . . ?
F24 C56 F22 106.5(5) . . ?
F24 C56 F23 104.4(4) . . ?
F22A C56 C53 115.8(4) . . ?
F22A C56 F24A 98.6(7) . . ?
F23A C56 C53 112.3(5) . . ?
F23A C56 F22A 110.1(7) . . ?
F23A C56 F24A 108.4(7) . . ?
F24A C56 C53 110.6(5) . . ?
C25 B1 C49 111.1(2) . . ?
C33 B1 C25 111.7(2) . . ?
C33 B1 C41 111.9(2) . . ?
C33 B1 C49 104.8(2) . . ?
C41 B1 C25 103.6(2) . . ?
C41 B1 C49 113.8(2) . . ?
Cl1A C57A Cl2A 121(2) . . ?
Cl1A C57A H57A 107.2 . . ?
Cl1A C57A H57B 107.2 . . ?
Cl2A C57A H57A 107.2 . . ?
Cl2A C57A H57B 107.2 . . ?
H57A C57A H57B 106.8 . . ?
Cl1 C57 Cl2 117.6(6) . . ?
Cl1 C57 H57C 107.9 . . ?
Cl1 C57 H57D 107.9 . . ?
Cl2 C57 H57C 107.9 . . ?
Cl2 C57 H57D 107.9 . . ?
H57C C57 H57D 107.2 . . ?

loop_
_geom_bond_atom_site_label_1
_geom_bond_atom_site_label_2
_geom_bond_distance
_geom_bond_site_symmetry_2
_geom_bond_publ_flag
Rh1 S1 2.3966(7) . ?
Rh1 C17 2.141(3) . ?
Rh1 C18 2.173(3) . ?
Rh1 C21 2.148(3) . ?
Rh1 C22 2.160(3) . ?
Rh1 S2 2.345(16) . ?
Rh1 S2A 2.408(11) . ?
S1 C1 1.801(3) . ?
S1 C7 1.815(3) . ?
Si1 C2 1.893(3) . ?
Si1 C15 1.870(4) . ?
Si1 C16 1.871(4) . ?
Si1 C9 1.903(13) . ?
Si1 C9A 1.882(9) . ?
C1 C2 1.402(4) . ?
C1 C6 1.390(4) . ?
C2 C3 1.415(4) . ?
C3 H3 0.9500 . ?
C3 C4 1.379(6) . ?
C4 H4 0.9500 . ?
C4 C5 1.376(6) . ?
C5 H5 0.9500 . ?
C5 C6 1.395(5) . ?
C6 H6 0.9500 . ?
C7 H7A 0.9800 . ?
C7 H7B 0.9800 . ?
C7 H7C 0.9800 . ?
C15 H15A 0.9800 . ?
C15 H15B 0.9800 . ?
C15 H15C 0.9800 . ?
C16 H16A 0.9800 . ?
C16 H16B 0.9800 . ?
C16 H16C 0.9800 . ?
C17 H17 1.0000 . ?
C17 C18 1.373(5) . ?
C17 C24 1.513(4) . ?
C18 H18 1.0000 . ?
C18 C19 1.519(5) . ?
C19 H19A 0.9900 . ?
C19 H19B 0.9900 . ?
C19 C20 1.497(7) . ?
C20 H20A 0.9900 . ?
C20 H20B 0.9900 . ?
C20 C21 1.529(7) . ?
C21 H21 1.0000 . ?
C21 C22 1.379(6) . ?
C22 H22 1.0000 . ?
C22 C23 1.513(5) . ?
C23 H23A 0.9900 . ?
C23 H23B 0.9900 . ?
C23 C24 1.508(6) . ?
C24 H24A 0.9900 . ?
C24 H24B 0.9900 . ?
S2 C8 1.783(12) . ?
S2 C14 1.823(11) . ?
C8 C9 1.43(2) . ?
C8 C13 1.38(2) . ?
C9 C10 1.43(3) . ?
C10 H10 0.9500 . ?
C10 C11 1.40(2) . ?
C11 H11 0.9500 . ?
C11 C12 1.345(18) . ?
C12 H12 0.9500 . ?
C12 C13 1.414(16) . ?
C13 H13 0.9500 . ?
C14 H14A 0.9800 . ?
C14 H14B 0.9800 . ?
C14 H14C 0.9800 . ?
S2A C8A 1.801(8) . ?
S2A C14A 1.816(8) . ?
C8A C9A 1.362(15) . ?
C8A C13A 1.417(13) . ?
C9A C10A 1.388(17) . ?
C10A H10A 0.9500 . ?
C10A C11A 1.390(12) . ?
C11A H11A 0.9500 . ?
C11A C12A 1.357(11) . ?
C12A H12A 0.9500 . ?
C12A C13A 1.376(12) . ?
C13A H13A 0.9500 . ?
C14A H14D 0.9800 . ?
C14A H14E 0.9800 . ?
C14A H14F 0.9800 . ?
F1 C31 1.304(5) . ?
F2 C31 1.314(5) . ?
F3 C31 1.316(4) . ?
F7 C39 1.327(5) . ?
F8 C39 1.341(5) . ?
F9 C39 1.327(5) . ?
C25 C26 1.397(4) . ?
C25 C30 1.399(4) . ?
C25 B1 1.641(4) . ?
C26 H26 0.9500 . ?
C26 C27 1.390(4) . ?
C27 C28 1.384(4) . ?
C27 C31 1.497(4) . ?
C28 H28 0.9500 . ?
C28 C29 1.386(4) . ?
C29 C30 1.390(4) . ?
C29 C32 1.499(4) . ?
C30 H30 0.9500 . ?
C32 F4 1.295(5) . ?
C32 F5 1.351(6) . ?
C32 F6 1.315(5) . ?
C32 F4A 1.260(8) . ?
C32 F5A 1.253(9) . ?
C32 F6A 1.386(8) . ?
C33 C34 1.397(4) . ?
C33 C38 1.395(4) . ?
C33 B1 1.638(4) . ?
C34 H34 0.9500 . ?
C34 C35 1.387(4) . ?
C35 C36 1.379(5) . ?
C35 C40 1.494(4) . ?
C36 H36 0.9500 . ?
C36 C37 1.385(4) . ?
C37 C38 1.392(4) . ?
C37 C39 1.489(5) . ?
C38 H38 0.9500 . ?
C40 F10 1.367(7) . ?
C40 F11 1.276(6) . ?
C40 F12 1.304(6) . ?
C40 F10A 1.251(6) . ?
C40 F11A 1.314(8) . ?
C40 F12A 1.414(8) . ?
C41 C42 1.406(4) . ?
C41 C46 1.395(4) . ?
C41 B1 1.639(4) . ?
C42 H42 0.9500 . ?
C42 C43 1.389(4) . ?
C43 C44 1.380(4) . ?
C43 C47 1.499(4) . ?
C44 H44 0.9500 . ?
C44 C45 1.378(5) . ?
C45 C46 1.391(5) . ?
C45 C48 1.493(4) . ?
C46 H46 0.9500 . ?
C47 F13 1.332(7) . ?
C47 F14 1.404(7) . ?
C47 F15 1.265(8) . ?
C47 F13A 1.356(7) . ?
C47 F14A 1.249(7) . ?
C47 F15A 1.369(7) . ?
C48 F16 1.282(9) . ?
C48 F17 1.334(7) . ?
C48 F18 1.423(7) . ?
C48 F16A 1.383(8) . ?
C48 F17A 1.371(7) . ?
C48 F18A 1.256(8) . ?
C49 C50 1.401(4) . ?
C49 C54 1.396(4) . ?
C49 B1 1.645(4) . ?
C50 H50 0.9500 . ?
C50 C51 1.388(4) . ?
C51 C52 1.384(4) . ?
C51 C55 1.497(5) . ?
C52 H52 0.9500 . ?
C52 C53 1.380(4) . ?
C53 C54 1.389(4) . ?
C53 C56 1.497(4) . ?
C54 H54 0.9500 . ?
C55 F19 1.297(5) . ?
C55 F20 1.385(6) . ?
C55 F21 1.302(6) . ?
C55 F19A 1.277(12) . ?
C55 F20A 1.301(13) . ?
C55 F21A 1.371(13) . ?
C56 F22 1.320(5) . ?
C56 F23 1.314(5) . ?
C56 F24 1.304(5) . ?
C56 F22A 1.304(7) . ?
C56 F23A 1.280(8) . ?
C56 F24A 1.316(8) . ?
Cl1A C57A 1.708(17) . ?
Cl2A C57A 1.735(17) . ?
C57A H57A 0.9900 . ?
C57A H57B 0.9900 . ?
Cl1 C57 1.683(9) . ?
Cl2 C57 1.700(10) . ?
C57 H57C 0.9900 . ?
C57 H57D 0.9900 . ?

loop_
_geom_torsion_atom_site_label_1
_geom_torsion_atom_site_label_2
_geom_torsion_atom_site_label_3
_geom_torsion_atom_site_label_4
_geom_torsion
_geom_torsion_site_symmetry_1
_geom_torsion_site_symmetry_2
_geom_torsion_site_symmetry_3
_geom_torsion_site_symmetry_4
_geom_torsion_publ_flag
Rh1 S1 C1 C2 98.6(2) . . . . ?
Rh1 S1 C1 C6 -82.3(2) . . . . ?
Rh1 C17 C18 C19 -105.4(3) . . . . ?
Rh1 C17 C24 C23 37.3(4) . . . . ?
Rh1 C18 C19 C20 11.6(4) . . . . ?
Rh1 C21 C22 C23 -105.4(3) . . . . ?
Rh1 C22 C23 C24 12.4(5) . . . . ?
Rh1 S2 C8 C9 103.5(19) . . . . ?
Rh1 S2 C8 C13 -68.1(15) . . . . ?
Rh1 S2A C8A C9A 107.1(13) . . . . ?
Rh1 S2A C8A C13A -66.9(10) . . . . ?
S1 C1 C2 Si1 -0.6(4) . . . . ?
S1 C1 C2 C3 177.2(2) . . . . ?
S1 C1 C6 C5 -176.3(3) . . . . ?
Si1 C2 C3 C4 178.1(3) . . . . ?
Si1 C9 C10 C11 172(2) . . . . ?
Si1 C9A C10A C11A 176.5(13) . . . . ?
C1 C2 C3 C4 -0.1(5) . . . . ?
C2 Si1 C9A C8A -58(2) . . . . ?
C2 Si1 C9A C10A 123.0(15) . . . . ?
C2 C1 C6 C5 2.8(5) . . . . ?
C2 C3 C4 C5 1.2(6) . . . . ?
C3 C4 C5 C6 -0.3(6) . . . . ?
C4 C5 C6 C1 -1.6(5) . . . . ?
C6 C1 C2 Si1 -179.7(3) . . . . ?
C6 C1 C2 C3 -1.8(5) . . . . ?
C7 S1 C1 C2 -140.1(2) . . . . ?
C7 S1 C1 C6 38.9(3) . . . . ?
C15 Si1 C2 C1 106.6(3) . . . . ?
C15 Si1 C2 C3 -71.2(3) . . . . ?
C15 Si1 C9A C8A -177.8(17) . . . . ?
C15 Si1 C9A C10A 3(2) . . . . ?
C16 Si1 C2 C1 -135.9(3) . . . . ?
C16 Si1 C2 C3 46.3(3) . . . . ?
C16 Si1 C9A C8A 65(2) . . . . ?
C16 Si1 C9A C10A -114.3(16) . . . . ?
C17 C18 C19 C20 92.5(5) . . . . ?
C18 C17 C24 C23 -45.3(5) . . . . ?
C18 C19 C20 C21 -31.2(5) . . . . ?
C19 C20 C21 Rh1 35.6(5) . . . . ?
C19 C20 C21 C22 -45.6(6) . . . . ?
C20 C21 C22 Rh1 101.4(4) . . . . ?
C20 C21 C22 C23 -4.0(6) . . . . ?
C21 C22 C23 C24 93.7(5) . . . . ?
C22 C23 C24 C17 -32.8(5) . . . . ?
C24 C17 C18 Rh1 101.8(3) . . . . ?
C24 C17 C18 C19 -3.5(6) . . . . ?
S2 C8 C9 Si1 17(3) . . . . ?
S2 C8 C9 C10 -173(2) . . . . ?
S2 C8 C13 C12 172.4(13) . . . . ?
C8 C9 C10 C11 1(4) . . . . ?
C9 Si1 C2 C1 -18.5(12) . . . . ?
C9 Si1 C2 C3 163.7(12) . . . . ?
C9 C8 C13 C12 1(3) . . . . ?
C9 C10 C11 C12 -1(3) . . . . ?
C10 C11 C12 C13 1(2) . . . . ?
C11 C12 C13 C8 -1(2) . . . . ?
C13 C8 C9 Si1 -172(2) . . . . ?
C13 C8 C9 C10 -2(4) . . . . ?
C14 S2 C8 C9 -136(2) . . . . ?
C14 S2 C8 C13 52.0(16) . . . . ?
S2A C8A C9A Si1 10(2) . . . . ?
S2A C8A C9A C10A -171.3(16) . . . . ?
S2A C8A C13A C12A 173.1(9) . . . . ?
C8A C9A C10A C11A -3(3) . . . . ?
C9A Si1 C2 C1 -13.0(8) . . . . ?
C9A Si1 C2 C3 169.2(8) . . . . ?
C9A C8A C13A C12A -0.8(18) . . . . ?
C9A C10A C11A C12A 0.6(19) . . . . ?
C10A C11A C12A C13A 1.3(14) . . . . ?
C11A C12A C13A C8A -1.3(14) . . . . ?
C13A C8A C9A Si1 -176.4(15) . . . . ?
C13A C8A C9A C10A 3(3) . . . . ?
C14A S2A C8A C9A -132.0(14) . . . . ?
C14A S2A C8A C13A 53.9(11) . . . . ?
C25 C26 C27 C28 -0.7(4) . . . . ?
C25 C26 C27 C31 178.1(3) . . . . ?
C26 C25 C30 C29 2.3(4) . . . . ?
C26 C25 B1 C33 -34.3(3) . . . . ?
C26 C25 B1 C41 86.4(3) . . . . ?
C26 C25 B1 C49 -151.0(2) . . . . ?
C26 C27 C28 C29 1.8(4) . . . . ?
C26 C27 C31 F1 66.1(4) . . . . ?
C26 C27 C31 F2 -53.9(4) . . . . ?
C26 C27 C31 F3 -173.0(3) . . . . ?
C27 C28 C29 C30 -0.8(4) . . . . ?
C27 C28 C29 C32 178.5(3) . . . . ?
C28 C27 C31 F1 -115.1(4) . . . . ?
C28 C27 C31 F2 124.8(4) . . . . ?
C28 C27 C31 F3 5.8(5) . . . . ?
C28 C29 C30 C25 -1.3(4) . . . . ?
C28 C29 C32 F4 62.8(6) . . . . ?
C28 C29 C32 F5 -52.0(5) . . . . ?
C28 C29 C32 F6 -167.2(4) . . . . ?
C28 C29 C32 F4A 10.3(9) . . . . ?
C28 C29 C32 F5A -124.5(8) . . . . ?
C28 C29 C32 F6A 121.5(6) . . . . ?
C30 C25 C26 C27 -1.3(4) . . . . ?
C30 C25 B1 C33 152.5(2) . . . . ?
C30 C25 B1 C41 -86.8(3) . . . . ?
C30 C25 B1 C49 35.8(3) . . . . ?
C30 C29 C32 F4 -117.9(5) . . . . ?
C30 C29 C32 F5 127.3(4) . . . . ?
C30 C29 C32 F6 12.1(6) . . . . ?
C30 C29 C32 F4A -170.4(8) . . . . ?
C30 C29 C32 F5A 54.8(8) . . . . ?
C30 C29 C32 F6A -59.2(6) . . . . ?
C31 C27 C28 C29 -177.0(3) . . . . ?
C32 C29 C30 C25 179.4(3) . . . . ?
C33 C34 C35 C36 -1.2(5) . . . . ?
C33 C34 C35 C40 177.3(3) . . . . ?
C34 C33 C38 C37 -0.9(4) . . . . ?
C34 C33 B1 C25 141.7(3) . . . . ?
C34 C33 B1 C41 26.0(3) . . . . ?
C34 C33 B1 C49 -97.8(3) . . . . ?
C34 C35 C36 C37 -0.1(5) . . . . ?
C34 C35 C40 F10 97.5(6) . . . . ?
C34 C35 C40 F11 -142.0(5) . . . . ?
C34 C35 C40 F12 -17.8(7) . . . . ?
C34 C35 C40 F10A 44.5(8) . . . . ?
C34 C35 C40 F11A -178.9(6) . . . . ?
C34 C35 C40 F12A -67.8(6) . . . . ?
C35 C36 C37 C38 0.9(5) . . . . ?
C35 C36 C37 C39 -178.5(3) . . . . ?
C36 C35 C40 F10 -83.9(6) . . . . ?
C36 C35 C40 F11 36.5(7) . . . . ?
C36 C35 C40 F12 160.8(5) . . . . ?
C36 C35 C40 F10A -136.9(7) . . . . ?
C36 C35 C40 F11A -0.3(8) . . . . ?
C36 C35 C40 F12A 110.8(6) . . . . ?
C36 C37 C38 C33 -0.3(5) . . . . ?
C36 C37 C39 F7 -9.8(5) . . . . ?
C36 C37 C39 F8 110.8(4) . . . . ?
C36 C37 C39 F9 -131.5(4) . . . . ?
C38 C33 C34 C35 1.7(4) . . . . ?
C38 C33 B1 C25 -42.3(3) . . . . ?
C38 C33 B1 C41 -158.0(2) . . . . ?
C38 C33 B1 C49 78.2(3) . . . . ?
C38 C37 C39 F7 170.9(3) . . . . ?
C38 C37 C39 F8 -68.6(4) . . . . ?
C38 C37 C39 F9 49.2(5) . . . . ?
C39 C37 C38 C33 179.0(3) . . . . ?
C40 C35 C36 C37 -178.6(3) . . . . ?
C41 C42 C43 C44 -0.5(5) . . . . ?
C41 C42 C43 C47 179.6(3) . . . . ?
C42 C41 C46 C45 -2.6(4) . . . . ?
C42 C41 B1 C25 -79.1(3) . . . . ?
C42 C41 B1 C33 41.5(3) . . . . ?
C42 C41 B1 C49 160.1(2) . . . . ?
C42 C43 C44 C45 -1.4(5) . . . . ?
C42 C43 C47 F13 -63.3(6) . . . . ?
C42 C43 C47 F14 45.6(6) . . . . ?
C42 C43 C47 F15 165.5(7) . . . . ?
C42 C43 C47 F13A -113.8(6) . . . . ?
C42 C43 C47 F14A 12.7(7) . . . . ?
C42 C43 C47 F15A 136.9(5) . . . . ?
C43 C44 C45 C46 1.2(5) . . . . ?
C43 C44 C45 C48 -178.6(3) . . . . ?
C44 C43 C47 F13 116.8(6) . . . . ?
C44 C43 C47 F14 -134.3(5) . . . . ?
C44 C43 C47 F15 -14.4(8) . . . . ?
C44 C43 C47 F13A 66.3(6) . . . . ?
C44 C43 C47 F14A -167.2(6) . . . . ?
C44 C43 C47 F15A -43.1(6) . . . . ?
C44 C45 C46 C41 0.8(5) . . . . ?
C44 C45 C48 F16 -107.5(7) . . . . ?
C44 C45 C48 F17 26.6(7) . . . . ?
C44 C45 C48 F18 137.4(5) . . . . ?
C44 C45 C48 F16A -129.2(5) . . . . ?
C44 C45 C48 F17A -20.5(6) . . . . ?
C44 C45 C48 F18A 108.5(6) . . . . ?
C46 C41 C42 C43 2.4(4) . . . . ?
C46 C41 B1 C25 94.2(3) . . . . ?
C46 C41 B1 C33 -145.2(3) . . . . ?
C46 C41 B1 C49 -26.6(4) . . . . ?
C46 C45 C48 F16 72.7(7) . . . . ?
C46 C45 C48 F17 -153.2(6) . . . . ?
C46 C45 C48 F18 -42.4(6) . . . . ?
C46 C45 C48 F16A 50.9(6) . . . . ?
C46 C45 C48 F17A 159.7(5) . . . . ?
C46 C45 C48 F18A -71.3(7) . . . . ?
C47 C43 C44 C45 178.5(3) . . . . ?
C48 C45 C46 C41 -179.4(3) . . . . ?
C49 C50 C51 C52 1.1(6) . . . . ?
C49 C50 C51 C55 -177.9(4) . . . . ?
C50 C49 C54 C53 2.2(4) . . . . ?
C50 C49 B1 C25 -152.6(3) . . . . ?
C50 C49 B1 C33 86.6(3) . . . . ?
C50 C49 B1 C41 -36.1(4) . . . . ?
C50 C51 C52 C53 0.3(5) . . . . ?
C50 C51 C55 F19 -10.7(7) . . . . ?
C50 C51 C55 F20 -128.7(4) . . . . ?
C50 C51 C55 F21 118.5(5) . . . . ?
C50 C51 C55 F19A -80.7(12) . . . . ?
C50 C51 C55 F20A 152.3(14) . . . . ?
C50 C51 C55 F21A 40.0(12) . . . . ?
C51 C52 C53 C54 -0.4(5) . . . . ?
C51 C52 C53 C56 -179.2(3) . . . . ?
C52 C51 C55 F19 170.3(4) . . . . ?
C52 C51 C55 F20 52.3(5) . . . . ?
C52 C51 C55 F21 -60.5(6) . . . . ?
C52 C51 C55 F19A 100.3(12) . . . . ?
C52 C51 C55 F20A -26.7(14) . . . . ?
C52 C51 C55 F21A -139.0(11) . . . . ?
C52 C53 C54 C49 -0.9(5) . . . . ?
C52 C53 C56 F22 -109.4(5) . . . . ?
C52 C53 C56 F23 10.9(6) . . . . ?
C52 C53 C56 F24 130.9(5) . . . . ?
C52 C53 C56 F22A -157.4(7) . . . . ?
C52 C53 C56 F23A -29.8(9) . . . . ?
C52 C53 C56 F24A 91.5(7) . . . . ?
C54 C49 C50 C51 -2.3(5) . . . . ?
C54 C49 B1 C25 33.6(4) . . . . ?
C54 C49 B1 C33 -87.3(3) . . . . ?
C54 C49 B1 C41 150.1(3) . . . . ?
C54 C53 C56 F22 71.8(5) . . . . ?
C54 C53 C56 F23 -167.9(4) . . . . ?
C54 C53 C56 F24 -47.9(6) . . . . ?
C54 C53 C56 F22A 23.8(8) . . . . ?
C54 C53 C56 F23A 151.4(8) . . . . ?
C54 C53 C56 F24A -87.3(7) . . . . ?
C55 C51 C52 C53 179.3(4) . . . . ?
C56 C53 C54 C49 177.8(3) . . . . ?
B1 C25 C26 C27 -174.9(2) . . . . ?
B1 C25 C30 C29 175.9(3) . . . . ?
B1 C33 C34 C35 177.9(3) . . . . ?
B1 C33 C38 C37 -177.2(3) . . . . ?
B1 C41 C42 C43 176.3(3) . . . . ?
B1 C41 C46 C45 -176.1(3) . . . . ?
B1 C49 C50 C51 -176.5(3) . . . . ?
B1 C49 C54 C53 176.5(3) . . . . ?
